data_7046339
loop_
_publ_author_name
'Hicken, Alexandra'
'White, Andrew J. P.'
'Crimmin, Mark R.'

_publ_section_title
;
 Preparation and characterisation of heterobimetallic copper-tungsten
 hydride complexes.
;
_journal_issue 31
_journal_name_full 'Dalton transactions (Cambridge, England : 2003)'
_journal_page_first 10595
_journal_page_last 10600
_journal_paper_doi 10.1039/c8dt01569d
_journal_volume 47
_journal_year 2018
_chemical_formula_moiety 'C24 H24 Cu F6 N O W, C6 H6'
_chemical_formula_sum 'C30 H30 Cu F6 N O W'
_chemical_formula_weight 781.94
_space_group_crystal_system monoclinic
_space_group_IT_number 11
_space_group_name_Hall '-P 2yb'
_space_group_name_H-M_alt 'P 1 21/m 1'
_symmetry_space_group_name_Hall '-P 2yb'
_symmetry_space_group_name_H-M 'P 1 21/m 1'
_atom_sites_solution_hydrogens mixed
_audit_creation_method SHELXL-2017/1
_audit_update_record
;
2018-01-19 deposited with the CCDC.
2018-05-14 downloaded from the CCDC.
;
_cell_angle_alpha 90
_cell_angle_beta 101.228(4)
_cell_angle_gamma 90
_cell_formula_units_Z 2
_cell_length_a 11.3041(5)
_cell_length_b 9.7028(5)
_cell_length_c 13.4827(7)
_cell_measurement_reflns_used 2126
_cell_measurement_temperature 173(2)
_cell_measurement_theta_max 26.5960
_cell_measurement_theta_min 2.6740
_cell_volume 1450.50(13)
_computing_cell_refinement 'CrysAlisPro, Rigaku OD'
_computing_data_collection 'CrysAlisPro, Rigaku OD'
_computing_data_reduction 'CrysAlisPro, Rigaku OD'
_computing_molecular_graphics 'Bruker SHELXTL'
_computing_publication_material 'CIFTAB-2014 (Sheldrick, 2014)'
_computing_structure_refinement 'SHELXL-2017/1 (Sheldrick, 2017)'
_computing_structure_solution 'SHELXS-2014 (Sheldrick, 2014)'
_diffrn_ambient_temperature 173(2)
_diffrn_detector_area_resol_mean 16.0382
_diffrn_measured_fraction_theta_full 0.989
_diffrn_measured_fraction_theta_max 0.811
_diffrn_measurement_device_type 'Agilent Xcalibur 3 E'
_diffrn_measurement_method 'omega scans'
_diffrn_radiation_type MoK\a
_diffrn_radiation_wavelength 0.71073
_diffrn_reflns_av_R_equivalents 0.0269
_diffrn_reflns_av_unetI/netI 0.0579
_diffrn_reflns_Laue_measured_fraction_full 0.989
_diffrn_reflns_Laue_measured_fraction_max 0.811
_diffrn_reflns_limit_h_max 14
_diffrn_reflns_limit_h_min -14
_diffrn_reflns_limit_k_max 6
_diffrn_reflns_limit_k_min -12
_diffrn_reflns_limit_l_max 9
_diffrn_reflns_limit_l_min -16
_diffrn_reflns_number 5129
_diffrn_reflns_point_group_measured_fraction_full 0.989
_diffrn_reflns_point_group_measured_fraction_max 0.811
_diffrn_reflns_theta_full 25.242
_diffrn_reflns_theta_max 28.332
_diffrn_reflns_theta_min 2.604
_diffrn_source 'Enhance (Mo) X-ray Source'
_exptl_absorpt_coefficient_mu 4.758
_exptl_absorpt_correction_T_max 0.906
_exptl_absorpt_correction_T_min 0.510
_exptl_absorpt_correction_type analytical
_exptl_absorpt_process_details
; 
CrysAlisPro 1.171.38.43 (Rigaku Oxford Diffraction, 2015) 
Analytical numeric absorption correction using a multifaceted crystal 
model based on expressions derived by R.C. Clark & J.S. Reid. 
(Clark, R. C. & Reid, J. S. (1995). Acta Cryst. A51, 887-897) 
Empirical absorption correction using spherical harmonics, 
implemented in SCALE3 ABSPACK scaling algorithm. 
;
_exptl_crystal_colour 'Pale yellow'
_exptl_crystal_density_diffrn 1.790
_exptl_crystal_description 'platy needles'
_exptl_crystal_F_000 764
_exptl_crystal_size_max 0.33
_exptl_crystal_size_mid 0.11
_exptl_crystal_size_min 0.02
_refine_diff_density_max 1.032
_refine_diff_density_min -0.761
_refine_diff_density_rms 0.144
_refine_ls_extinction_method none
_refine_ls_goodness_of_fit_ref 1.105
_refine_ls_hydrogen_treatment mixed
_refine_ls_matrix_type full
_refine_ls_number_parameters 238
_refine_ls_number_reflns 3093
_refine_ls_number_restraints 30
_refine_ls_restrained_S_all 1.104
_refine_ls_R_factor_all 0.0494
_refine_ls_R_factor_gt 0.0393
_refine_ls_shift/su_max 0.001
_refine_ls_shift/su_mean 0.000
_refine_ls_structure_factor_coef Fsqd
_refine_ls_weighting_details 'w=1/[\s^2^(Fo^2^)+(0.0235P)^2^+2.0378P] where P=(Fo^2^+2Fc^2^)/3'
_refine_ls_weighting_scheme calc
_refine_ls_wR_factor_gt 0.0757
_refine_ls_wR_factor_ref 0.0803
_reflns_Friedel_coverage 0.000
_reflns_number_gt 2722
_reflns_number_total 3093
_reflns_threshold_expression 'I > 2\s(I)'
_cod_data_source_file c8dt01569d2.cif
_cod_data_source_block 3-W
_cod_depositor_comments 'Adding full bibliography for 7046336--7046339.cif.'
_cod_original_cell_volume 1450.49(13)
_cod_database_code 7046339
_shelx_shelxl_version_number 2017/1
_shelx_space_group_comment
; 
The symmetry employed for this shelxl refinement is uniquely defined 
by the following loop, which should always be used as a source of 
symmetry information in preference to the above space-group names. 
They are only intended as comments. 
;

loop_
_space_group_symop_operation_xyz
'x, y, z'
'-x, y+1/2, -z'
'-x, -y, -z'
'x, -y-1/2, z'

loop_
_atom_site_label
_atom_site_type_symbol
_atom_site_fract_x
_atom_site_fract_y
_atom_site_fract_z
_atom_site_U_iso_or_equiv
_atom_site_adp_type
_atom_site_occupancy
_atom_site_site_symmetry_order
_atom_site_calc_flag
_atom_site_refinement_flags_posn
_atom_site_refinement_flags_adp
_atom_site_refinement_flags_occupancy
_atom_site_disorder_assembly
_atom_site_disorder_group
W1 W 0.15984(3) 0.750000 0.49840(2) 0.02784(11) Uani 1 2 d S T P B .
Cu1 Cu 0.04941(8) 0.750000 0.65270(7) 0.0321(2) Uani 1 2 d S T P B .
H1 H 0.110(4) 0.645(5) 0.581(4) 0.034(15) Uiso 1 1 d . . . . .
O1 O -0.1349(5) 0.750000 0.6258(4) 0.0446(15) Uani 1 2 d S T P . .
C1 C -0.1885(7) 0.750000 0.7010(7) 0.037(2) Uani 1 2 d S T P B .
C2 C -0.1455(7) 0.750000 0.8025(6) 0.0340(19) Uani 1 2 d S T P . .
H2A H -0.202686 0.750000 0.845709 0.041 Uiso 1 2 calc R U P B .
C3 C -0.0188(7) 0.750000 0.8495(6) 0.037(2) Uani 1 2 d S T P B .
N3 N 0.0681(5) 0.750000 0.7996(5) 0.0307(15) Uani 1 2 d S T P . .
C4 C -0.3249(8) 0.750000 0.6642(8) 0.050(2) Uani 1 2 d S T P . .
F4A F -0.3879(4) 0.750000 0.7392(4) 0.0690(18) Uani 1 2 d S T P B .
F4B F -0.3626(4) 0.6427(7) 0.6096(5) 0.130(2) Uani 1 1 d . . . . .
C5 C 0.0058(8) 0.750000 0.9639(7) 0.048(2) Uani 1 2 d S T P . .
F5A F -0.0945(5) 0.750000 1.0026(4) 0.082(2) Uani 1 2 d S T P B .
F5B F 0.0679(4) 0.6404(4) 1.0034(3) 0.0651(11) Uani 1 1 d . . . . .
C6 C 0.1933(6) 0.750000 0.8494(6) 0.0251(16) Uani 1 2 d S T P B .
C7 C 0.2538(5) 0.6240(6) 0.8663(4) 0.0297(12) Uani 1 1 d . . . . .
C8 C 0.3771(5) 0.6282(6) 0.9060(4) 0.0313(13) Uani 1 1 d . . . . .
H8A H 0.419580 0.543614 0.919345 0.038 Uiso 1 1 calc R U . . .
C9 C 0.4401(7) 0.750000 0.9267(6) 0.0313(18) Uani 1 2 d S T P . .
C10 C 0.1907(5) 0.4895(6) 0.8398(5) 0.0445(16) Uani 1 1 d . . . . .
H10A H 0.249071 0.413926 0.854595 0.067 Uiso 1 1 calc R U . . .
H10B H 0.154135 0.488648 0.767671 0.067 Uiso 1 1 calc R U . . .
H10C H 0.127744 0.477727 0.879792 0.067 Uiso 1 1 calc R U . . .
C11 C 0.5739(7) 0.750000 0.9732(6) 0.040(2) Uani 1 2 d S T P . .
H11A H 0.584684 0.732017 1.045934 0.060 Uiso 0.5 1 calc R U P A -1
H11B H 0.608596 0.839975 0.962283 0.060 Uiso 0.5 1 calc R U P A -1
H11C H 0.614569 0.678008 0.941388 0.060 Uiso 0.5 1 calc R U P A -1
C21 C -0.0317(5) 0.6782(6) 0.4179(4) 0.0401(15) Uani 1 1 d . . . . .
H21A H -0.087153 0.618164 0.448276 0.048 Uiso 1 1 calc R U . . .
C22 C 0.0567(6) 0.6313(8) 0.3640(5) 0.0536(19) Uani 1 1 d . . . . .
H22A H 0.071088 0.533458 0.346220 0.064 Uiso 1 1 calc R U . B .
C23 C 0.1105(8) 0.750000 0.3299(6) 0.052(3) Uani 1 2 d S T P B .
H23A H 0.168693 0.750001 0.282735 0.063 Uiso 1 2 calc R U P . .
C31 C 0.3309(11) 0.7003(19) 0.6199(7) 0.039(5) Uani 0.5 1 d G U P B -1
H31A H 0.334225 0.638452 0.679662 0.046 Uiso 0.5 1 calc R U P B -1
C32 C 0.3471(16) 0.6592(11) 0.5223(10) 0.045(4) Uani 0.5 1 d G U P B -1
H32A H 0.367995 0.564243 0.502547 0.054 Uiso 0.5 1 calc R U P B -1
C33 C 0.3426(6) 0.7792(14) 0.4614(5) 0.050(5) Uani 0.5 1 d G U P B -1
H33A H 0.360979 0.783259 0.391820 0.060 Uiso 0.5 1 calc R U P B -1
C34 C 0.3236(15) 0.8944(13) 0.5213(10) 0.050(5) Uani 0.5 1 d G U P B -1
H34A H 0.322929 0.993253 0.500098 0.060 Uiso 0.5 1 calc R U P B -1
C35 C 0.3164(10) 0.846(2) 0.6192(7) 0.050(5) Uani 0.5 1 d G U P B -1
H35A H 0.306305 0.903914 0.678205 0.060 Uiso 0.5 1 calc R U P B -1
C41 C 0.4341(10) 0.2962(15) 0.7014(9) 0.062(7) Uani 0.5 1 d G . P C -1
H41A H 0.362156 0.323721 0.656906 0.075 Uiso 0.5 1 calc R U P C -1
C42 C 0.5152(11) 0.3950(11) 0.7481(12) 0.054(6) Uani 0.5 1 d G . P C -1
H42A H 0.498800 0.490054 0.735480 0.065 Uiso 0.5 1 calc R U P C -1
C43 C 0.6205(9) 0.3546(9) 0.8132(9) 0.067(8) Uani 0.5 1 d G . P C -1
H43A H 0.675962 0.422148 0.845068 0.080 Uiso 0.5 1 calc R U P C -1
C44 C 0.6446(10) 0.2155(10) 0.8316(9) 0.070(9) Uani 0.5 1 d G . P C -1
H44A H 0.716483 0.187910 0.876083 0.084 Uiso 0.5 1 calc R U P C -1
C45 C 0.5634(14) 0.1167(9) 0.7849(14) 0.071(7) Uani 0.5 1 d G . P C -1
H45A H 0.579841 0.021575 0.797510 0.086 Uiso 0.5 1 calc R U P C -1
C46 C 0.4582(12) 0.1570(14) 0.7198(11) 0.075(8) Uani 0.5 1 d G . P C -1
H46A H 0.402677 0.089478 0.687922 0.090 Uiso 0.5 1 calc R U P C -1

loop_
_atom_site_aniso_label
_atom_site_aniso_U_11
_atom_site_aniso_U_22
_atom_site_aniso_U_33
_atom_site_aniso_U_23
_atom_site_aniso_U_13
_atom_site_aniso_U_12
W1 0.02181(17) 0.03232(18) 0.02890(19) 0.000 0.00373(12) 0.000
Cu1 0.0231(5) 0.0422(6) 0.0307(6) 0.000 0.0048(4) 0.000
O1 0.024(3) 0.064(4) 0.047(4) 0.000 0.012(3) 0.000
C1 0.023(4) 0.033(5) 0.057(6) 0.000 0.010(4) 0.000
C2 0.023(4) 0.039(5) 0.039(5) 0.000 0.004(3) 0.000
C3 0.037(5) 0.046(5) 0.030(5) 0.000 0.013(4) 0.000
N3 0.022(3) 0.044(4) 0.027(4) 0.000 0.006(3) 0.000
C4 0.037(5) 0.051(6) 0.061(7) 0.000 0.010(5) 0.000
F4A 0.025(3) 0.111(5) 0.073(4) 0.000 0.014(3) 0.000
F4B 0.040(3) 0.174(6) 0.177(6) -0.102(5) 0.023(3) -0.029(3)
C5 0.046(6) 0.065(7) 0.037(6) 0.000 0.017(4) 0.000
F5A 0.052(4) 0.152(7) 0.050(4) 0.000 0.029(3) 0.000
F5B 0.081(3) 0.076(3) 0.041(2) 0.012(2) 0.018(2) 0.006(2)
C6 0.018(4) 0.026(4) 0.030(4) 0.000 0.002(3) 0.000
C7 0.032(3) 0.028(3) 0.029(3) 0.001(2) 0.005(2) -0.003(2)
C8 0.033(3) 0.033(3) 0.025(3) 0.000(2) -0.001(2) 0.008(3)
C9 0.037(4) 0.036(4) 0.020(4) 0.000 0.004(3) 0.000
C10 0.044(4) 0.039(3) 0.048(4) 0.001(3) 0.002(3) -0.002(3)
C11 0.027(4) 0.048(5) 0.040(5) 0.000 -0.006(4) 0.000
C21 0.029(3) 0.052(4) 0.035(4) -0.003(3) -0.005(2) -0.012(3)
C22 0.041(4) 0.064(5) 0.051(4) -0.028(4) -0.002(3) -0.002(3)
C23 0.040(5) 0.094(8) 0.022(5) 0.000 0.006(4) 0.000
C31 0.019(5) 0.063(14) 0.030(6) 0.016(6) -0.005(4) -0.004(5)
C32 0.021(7) 0.036(11) 0.070(10) -0.020(7) -0.013(6) 0.011(7)
C33 0.025(5) 0.080(16) 0.046(6) -0.011(7) 0.009(4) -0.015(7)
C34 0.029(9) 0.055(12) 0.066(9) 0.008(8) 0.012(7) -0.014(8)
C35 0.029(8) 0.066(13) 0.054(9) -0.013(7) 0.006(6) -0.020(8)
C41 0.078(12) 0.050(16) 0.065(11) -0.015(7) 0.030(9) -0.020(8)
C42 0.025(11) 0.058(12) 0.069(15) -0.002(10) -0.016(8) 0.008(9)
C43 0.067(13) 0.062(17) 0.072(14) -0.016(11) 0.014(10) 0.048(11)
C44 0.072(10) 0.09(3) 0.061(10) 0.025(11) 0.039(8) 0.020(12)
C45 0.08(2) 0.046(12) 0.10(3) 0.003(13) 0.052(17) -0.015(15)
C46 0.065(16) 0.054(18) 0.11(2) 0.005(14) 0.024(13) -0.012(14)

loop_
_atom_type_symbol
_atom_type_description
_atom_type_scat_dispersion_real
_atom_type_scat_dispersion_imag
_atom_type_scat_source
C C 0.0033 0.0016 'International Tables Vol C Tables 4.2.6.8 and 6.1.1.4'
H H 0.0000 0.0000 'International Tables Vol C Tables 4.2.6.8 and 6.1.1.4'
Cu Cu 0.3201 1.2651 'International Tables Vol C Tables 4.2.6.8 and 6.1.1.4'
F F 0.0171 0.0103 'International Tables Vol C Tables 4.2.6.8 and 6.1.1.4'
N N 0.0061 0.0033 'International Tables Vol C Tables 4.2.6.8 and 6.1.1.4'
O O 0.0106 0.0060 'International Tables Vol C Tables 4.2.6.8 and 6.1.1.4'
W W -0.8490 6.8722 'International Tables Vol C Tables 4.2.6.8 and 6.1.1.4'

loop_
_geom_angle_atom_site_label_1
_geom_angle_atom_site_label_2
_geom_angle_atom_site_label_3
_geom_angle
_geom_angle_site_symmetry_1
_geom_angle_site_symmetry_3
C23 W1 C33 80.3(3) . .
C23 W1 C32 100.8(4) . .
C33 W1 C32 36.84(17) . .
C23 W1 C22 36.8(2) . 4_575
C33 W1 C22 96.4(3) . 4_575
C32 W1 C22 129.4(4) . 4_575
C23 W1 C22 36.8(2) . .
C33 W1 C22 103.9(3) . .
C32 W1 C22 103.8(3) . .
C22 W1 C22 61.0(4) 4_575 .
C23 W1 C34 99.9(4) . .
C33 W1 C34 36.51(19) . .
C32 W1 C34 60.63(12) . .
C22 W1 C34 94.2(4) 4_575 .
C22 W1 C34 133.9(4) . .
C23 W1 C31 136.5(4) . .
C33 W1 C31 60.41(18) . .
C32 W1 C31 36.0(2) . .
C22 W1 C31 153.4(3) 4_575 .
C22 W1 C31 133.1(5) . .
C34 W1 C31 59.61(16) . .
C23 W1 C21 60.0(3) . .
C33 W1 C21 138.5(3) . .
C32 W1 C21 135.2(3) . .
C22 W1 C21 59.6(2) 4_575 .
C22 W1 C21 35.9(2) . .
C34 W1 C21 153.8(3) . .
C31 W1 C21 146.6(4) . .
C23 W1 C21 60.0(3) . 4_575
C33 W1 C21 132.3(3) . 4_575
C32 W1 C21 160.6(4) . 4_575
C22 W1 C21 35.9(2) 4_575 4_575
C22 W1 C21 59.6(2) . 4_575
C34 W1 C21 122.1(3) . 4_575
C31 W1 C21 163.4(4) . 4_575
C21 W1 C21 34.8(3) . 4_575
C23 W1 C35 135.3(4) . .
C33 W1 C35 60.1(2) . .
C32 W1 C35 59.78(12) . .
C22 W1 C35 123.6(5) 4_575 .
C22 W1 C35 162.7(3) . .
C34 W1 C35 35.6(2) . .
C31 W1 C35 35.33(9) . .
C21 W1 C35 161.1(2) . .
C21 W1 C35 135.3(4) 4_575 .
C23 W1 Cu1 138.0(2) . .
C33 W1 Cu1 141.19(18) . .
C32 W1 Cu1 117.7(3) . .
C22 W1 Cu1 112.50(17) 4_575 .
C22 W1 Cu1 112.50(17) . .
C34 W1 Cu1 112.9(3) . .
C31 W1 Cu1 84.3(3) . .
C21 W1 Cu1 80.06(15) . .
C21 W1 Cu1 80.06(15) 4_575 .
C35 W1 Cu1 82.0(2) . .
N3 Cu1 O1 94.9(2) . .
N3 Cu1 W1 146.10(17) . .
O1 Cu1 W1 119.01(17) . .
C1 O1 Cu1 119.0(5) . .
O1 C1 C2 131.7(8) . .
O1 C1 C4 110.4(8) . .
C2 C1 C4 117.9(8) . .
C1 C2 C3 124.7(7) . .
N3 C3 C2 124.0(8) . .
N3 C3 C5 121.5(7) . .
C2 C3 C5 114.6(7) . .
C3 N3 C6 122.3(7) . .
C3 N3 Cu1 125.8(6) . .
C6 N3 Cu1 112.0(5) . .
F4B C4 F4B 106.7(10) . 4_575
F4B C4 F4A 105.2(6) . .
F4B C4 F4A 105.2(6) 4_575 .
F4B C4 C1 112.6(5) . .
F4B C4 C1 112.6(5) 4_575 .
F4A C4 C1 113.9(9) . .
F5B C5 F5B 106.5(8) . 4_575
F5B C5 F5A 105.4(5) . .
F5B C5 F5A 105.4(5) 4_575 .
F5B C5 C3 112.8(5) . .
F5B C5 C3 112.8(5) 4_575 .
F5A C5 C3 113.3(8) . .
C7 C6 C7 122.0(7) . 4_575
C7 C6 N3 118.7(3) . .
C7 C6 N3 118.7(3) 4_575 .
C8 C7 C6 117.3(5) . .
C8 C7 C10 120.7(5) . .
C6 C7 C10 121.9(5) . .
C9 C8 C7 122.7(5) . .
C8 C9 C8 117.8(7) . 4_575
C8 C9 C11 121.1(4) . .
C8 C9 C11 121.1(4) 4_575 .
C21 C21 C22 108.7(4) 4_575 .
C21 C21 W1 72.61(15) 4_575 .
C22 C21 W1 69.6(3) . .
C21 C22 C23 107.1(6) . .
C21 C22 W1 74.5(3) . .
C23 C22 W1 70.2(4) . .
C22 C23 C22 108.4(8) . 4_575
C22 C23 W1 73.0(4) . .
C22 C23 W1 73.0(4) 4_575 .
C35 C31 C32 108.0 . .
C35 C31 W1 73.2(8) . .
C32 C31 W1 69.3(5) . .
C33 C32 C31 108.0 . .
C33 C32 W1 70.8(6) . .
C31 C32 W1 74.7(3) . .
C34 C33 C32 108.0 . .
C34 C33 W1 74.0(8) . .
C32 C33 W1 72.4(8) . .
C33 C34 C35 108.0 . .
C33 C34 W1 69.5(6) . .
C35 C34 W1 74.4(3) . .
C31 C35 C34 108.0 . .
C31 C35 W1 71.5(8) . .
C34 C35 W1 70.1(4) . .
C42 C41 C46 120.0 . .
C41 C42 C43 120.0 . .
C44 C43 C42 120.0 . .
C43 C44 C45 120.0 . .
C44 C45 C46 120.0 . .
C45 C46 C41 120.0 . .

loop_
_geom_bond_atom_site_label_1
_geom_bond_atom_site_label_2
_geom_bond_distance
_geom_bond_site_symmetry_2
W1 C23 2.231(8) .
W1 C33 2.236(7) .
W1 C32 2.257(18) .
W1 C22 2.269(6) 4_575
W1 C22 2.269(6) .
W1 C34 2.294(19) .
W1 C31 2.328(11) .
W1 C21 2.332(5) .
W1 C21 2.332(5) 4_575
W1 C35 2.350(13) .
W1 Cu1 2.6263(10) .
Cu1 N3 1.951(6) .
Cu1 O1 2.044(5) .
O1 C1 1.279(9) .
C1 C2 1.360(11) .
C1 C4 1.525(12) .
C2 C3 1.449(11) .
C3 N3 1.295(9) .
C3 C5 1.513(12) .
N3 C6 1.443(9) .
C4 F4B 1.298(7) .
C4 F4B 1.298(7) 4_575
C4 F4A 1.345(10) .
C5 F5B 1.328(6) .
C5 F5B 1.328(7) 4_575
C5 F5A 1.337(9) .
C6 C7 1.397(6) .
C6 C7 1.398(6) 4_575
C7 C8 1.392(7) .
C7 C10 1.497(8) .
C8 C9 1.380(7) .
C9 C11 1.520(10) .
C21 C21 1.394(12) 4_575
C21 C22 1.419(8) .
C22 C23 1.421(8) .
C31 C35 1.4200 .
C31 C32 1.4200 .
C32 C33 1.4200 .
C33 C34 1.4200 .
C34 C35 1.4200 .
C41 C42 1.3900 .
C41 C46 1.3900 .
C42 C43 1.3900 .
C43 C44 1.3900 .
C44 C45 1.3900 .
C45 C46 1.3900 .
